data_9004758
loop_
_publ_author_name
'Burns, P. C.'
'Deely, K. M.'
'Hayden, L. A.'

_publ_section_title
;
 The crystal chemistry of the zippeite group
 Sample: Magnesium-zippeite
;
_journal_name_full 'The Canadian Mineralogist'
_journal_page_first 687
_journal_page_last 706
_journal_paper_doi 10.2113/gscanmin.41.3.687
_journal_volume 41
_journal_year 2003
_chemical_formula_sum 'H14 Mg2 O27 S2 U4'
_chemical_name_mineral Zippeite
_space_group_IT_number 12
_symmetry_space_group_name_Hall '-C 2y'
_symmetry_space_group_name_H-M 'C 1 2/m 1'
_cell_angle_alpha 90
_cell_angle_beta 104.131
_cell_angle_gamma 90
_cell_formula_units_Z 4
_cell_length_a 8.6514
_cell_length_b 14.1939
_cell_length_c 17.7211
_cell_volume 2110.251
_database_code_amcsd 0005851
_exptl_crystal_density_diffrn 4.756
_cod_original_formula_sum 'U4 S2 Mg2 O27 H14'
_cod_database_code 9004758

loop_
_space_group_symop_operation_xyz
x,y,z
1/2+x,1/2+y,z
x,-y,z
1/2+x,1/2-y,z
-x,y,-z
1/2-x,1/2+y,-z
-x,-y,-z
1/2-x,1/2-y,-z

loop_
_atom_site_label
_atom_site_fract_x
_atom_site_fract_y
_atom_site_fract_z
_atom_site_U_iso_or_equiv
_atom_site_type_symbol
_atom_site_attached_hydrogens
U(1) 0.66710 0.23240 0.33490 0.00900 U 0
U(2) 0.33290 0.26740 0.16510 0.01000 U 0
S(1) 0.00000 0.26000 0.00000 0.00600 S 0
S(2) 0.00000 0.25520 0.50000 0.01100 S 0
Mg(1) 0.68980 0.50000 0.37830 0.02700 Mg 0
Mg(2) 0.30700 0.00000 0.12900 0.01900 Mg 0
O(1) 0.87910 0.18830 0.45090 0.02000 O 0
O(2) -0.11980 0.31680 -0.05050 0.01400 O 0
O(3) 0.39600 0.23990 0.29440 0.00700 O 0
O(4) -0.07570 0.19600 0.04750 0.01500 O 0
O(5) 0.93390 0.31300 0.55150 0.01600 O 0
O(6) 0.60100 0.24230 0.20520 0.01100 O 0
O(7) 0.65580 0.10830 0.31860 0.01700 O 0
O(8) 0.34200 0.39360 0.18130 0.02000 O 0
O(9) 0.31560 0.14380 0.13690 0.02100 O 0
O(10) 0.68550 0.35680 0.36330 0.01600 O 0
Wat(11) 0.70230 0.50000 0.48840 0.02800 O 2
Wat(12) 0.34600 0.00000 0.01030 0.04600 O 2
Wat(13) 0.55220 0.00000 0.15640 0.03400 O 2
Wat(14) 0.46020 0.50000 0.32100 0.03100 O 2
Wat(15) 0.93200 0.50000 0.38730 0.02900 O 2
Wat(16) 0.17130 0.00000 0.23840 0.04600 O 2
Wat(17) 0.06610 0.00000 0.07490 0.03300 O 2

loop_
_cod_changelog_entry_id
_cod_changelog_entry_author
_cod_changelog_entry_date
_cod_changelog_entry_text
1
;cod-tools version 3.8.0
Id: cif_guess_AMCSD_atom_types 9581 2023-05-17 12:35:41Z saulius
;
2023-05-23T09:16:12+03:00
;Derived atom types and hydrogen counts
from atom names that follow the AMCSD naming convention
(Wat == water, O-H == hydroxyl).
;

loop_
_cod_related_entry_id
_cod_related_entry_database
_cod_related_entry_code
1 AMCSD 0005851
